data_7154517
loop_
_publ_author_name
'Suresh, Lingala'
'Poornachandra, Y.'
'Kanakaraju, S.'
'Ganesh Kumar, C.'
'Chandramouli, G. V. P.'

_publ_section_title
;
 One-pot three-component domino protocol for the synthesis of novel
 pyrano[2,3-d]pyrimidines as antimicrobial and anti-biofilm agents.
;
_journal_issue 26
_journal_name_full 'Organic &amp; biomolecular chemistry'
_journal_page_first 7294
_journal_page_last 7306
_journal_paper_doi 10.1039/c5ob00693g
_journal_volume 13
_journal_year 2015
_chemical_formula_moiety 'C23 H16 F N3 O3'
_chemical_formula_sum 'C23 H16 F N3 O3'
_chemical_formula_weight 401.39
_chemical_melting_point 559.0(10)
_chemical_name_systematic 5-(4-fluorophenyl)-8-methyl-4-(phenylamino)pyrano[3',4':5,6]pyrano[2,3-d]pyrimidin-6(5H)-one
_space_group_IT_number 14
_symmetry_cell_setting monoclinic
_symmetry_space_group_name_Hall '-P 2yn'
_symmetry_space_group_name_H-M 'P 1 21/n 1'
_atom_sites_solution_hydrogens geom
_atom_sites_solution_primary direct
_atom_sites_solution_secondary difmap
_audit_creation_method SHELXL-97
_audit_update_record
;
2015-05-19 deposited with the CCDC.
2015-05-20 downloaded from the CCDC.
;
_cell_angle_alpha 90.00
_cell_angle_beta 101.3230(10)
_cell_angle_gamma 90.00
_cell_formula_units_Z 4
_cell_length_a 12.6990(4)
_cell_length_b 9.0798(3)
_cell_length_c 16.4608(5)
_cell_measurement_reflns_used 4421
_cell_measurement_temperature 296(2)
_cell_measurement_theta_max 51.788
_cell_measurement_theta_min 4.507
_cell_volume 1861.06(10)
_computing_cell_refinement 'APEX2/SAINT (Bruker, 2004)'
_computing_data_collection 'APEX2 (Bruker, 2004)'
_computing_data_reduction 'SAINT/XPREP (Bruker, 2004)'
_computing_molecular_graphics 'ORTEP3 (Farrugia, 1997) and Mercury (Bruno et al., 2002)'
_computing_publication_material 'SHELXL-97 (Sheldrick, 1997)'
_computing_structure_refinement 'SHELXL-97 (Sheldrick, 1997)'
_computing_structure_solution 'SIR92 (Altornare et al., 1993)'
_diffrn_ambient_temperature 296(2)
_diffrn_measured_fraction_theta_full 0.991
_diffrn_measured_fraction_theta_max 0.991
_diffrn_measurement_device_type 'Bruker axs kappa apex2 CCD Diffractometer'
_diffrn_measurement_method '\w and \f scan'
_diffrn_radiation_monochromator graphite
_diffrn_radiation_source 'fine-focus sealed tube'
_diffrn_radiation_type MoK\a
_diffrn_radiation_wavelength 0.71073
_diffrn_reflns_av_R_equivalents 0.0323
_diffrn_reflns_av_sigmaI/netI 0.0321
_diffrn_reflns_limit_h_max 16
_diffrn_reflns_limit_h_min -16
_diffrn_reflns_limit_k_max 10
_diffrn_reflns_limit_k_min -12
_diffrn_reflns_limit_l_max 21
_diffrn_reflns_limit_l_min -19
_diffrn_reflns_number 20635
_diffrn_reflns_theta_full 28.30
_diffrn_reflns_theta_max 28.30
_diffrn_reflns_theta_min 1.86
_exptl_absorpt_coefficient_mu 0.104
_exptl_absorpt_correction_T_max 0.9796
_exptl_absorpt_correction_T_min 0.9646
_exptl_absorpt_correction_type multi-scan
_exptl_absorpt_process_details 'SADABS (Bruker, 1999)'
_exptl_crystal_colour colorless
_exptl_crystal_density_diffrn 1.433
_exptl_crystal_density_method 'not measured'
_exptl_crystal_description block
_exptl_crystal_F_000 832
_exptl_crystal_recrystallization_method 'Re-crystallisation from solvent: Mixture of chloroform and acetonitrile'
_exptl_crystal_size_max 0.35
_exptl_crystal_size_mid 0.25
_exptl_crystal_size_min 0.20
_refine_diff_density_max 0.242
_refine_diff_density_min -0.266
_refine_diff_density_rms 0.066
_refine_ls_extinction_method none
_refine_ls_goodness_of_fit_ref 1.060
_refine_ls_hydrogen_treatment constr
_refine_ls_matrix_type full
_refine_ls_number_parameters 272
_refine_ls_number_reflns 4583
_refine_ls_number_restraints 0
_refine_ls_restrained_S_all 1.060
_refine_ls_R_factor_all 0.0736
_refine_ls_R_factor_gt 0.0443
_refine_ls_shift/su_max 0.001
_refine_ls_shift/su_mean 0.000
_refine_ls_structure_factor_coef Fsqd
_refine_ls_weighting_details 'calc w=1/[\s^2^(Fo^2^)+(0.0781P)^2^+0.0927P] where P=(Fo^2^+2Fc^2^)/3'
_refine_ls_weighting_scheme calc
_refine_ls_wR_factor_gt 0.1191
_refine_ls_wR_factor_ref 0.1442
_reflns_number_gt 3101
_reflns_number_total 4583
_reflns_threshold_expression >2sigma(I)
_cod_data_source_file c5ob00693g3.cif
_cod_data_source_block shelxl
_cod_depositor_comments
;
The following automatic conversions were performed:

'_chemical_melting_point' value '558-560' was changed to '559.0(10)'
- the average value was taken and precision was estimated.

Automatic conversion script
Id: cif_fix_values 3271 2015-04-21 07:52:19Z andrius 

 Adding full bibliography for 7154517.cif.
;
_cod_original_sg_symbol_H-M P21/n
_cod_database_code 7154517

loop_
_symmetry_equiv_pos_as_xyz
'x, y, z'
'-x+1/2, y+1/2, -z+1/2'
'-x, -y, -z'
'x-1/2, -y-1/2, z-1/2'

loop_
_atom_site_label
_atom_site_type_symbol
_atom_site_fract_x
_atom_site_fract_y
_atom_site_fract_z
_atom_site_U_iso_or_equiv
_atom_site_adp_type
_atom_site_occupancy
_atom_site_symmetry_multiplicity
_atom_site_calc_flag
_atom_site_refinement_flags
F1 F 0.15842(10) 0.35224(12) 0.67717(7) 0.0659(4) Uani 1 1 d .
O1 O 0.03740(9) 1.02587(13) 0.89461(8) 0.0449(3) Uani 1 1 d .
O2 O -0.22535(9) 0.76021(15) 0.85382(7) 0.0479(3) Uani 1 1 d .
O3 O -0.13405(9) 0.56861(14) 0.91330(8) 0.0463(3) Uani 1 1 d .
N1 N 0.28862(10) 0.66960(14) 1.03512(8) 0.0374(3) Uani 1 1 d .
H1 H 0.2379 0.6055 1.0307 0.045 Uiso 1 1 calc R
N2 N 0.33444(11) 0.91182(15) 1.01869(9) 0.0387(3) Uani 1 1 d .
N3 N 0.20708(12) 1.08631(16) 0.95019(9) 0.0448(4) Uani 1 1 d .
C1 C -0.34415(16) 0.9470(3) 0.79079(13) 0.0688(6) Uani 1 1 d .
H1A H -0.3490 1.0521 0.7849 0.103 Uiso 1 1 calc R
H1B H -0.3939 0.9138 0.8239 0.103 Uiso 1 1 calc R
H1C H -0.3612 0.9018 0.7371 0.103 Uiso 1 1 calc R
C2 C -0.23300(14) 0.9057(2) 0.83192(11) 0.0466(4) Uani 1 1 d .
C3 C -0.14720(14) 0.9923(2) 0.84717(11) 0.0452(4) Uani 1 1 d .
H3 H -0.1529 1.0920 0.8342 0.054 Uiso 1 1 calc R
C4 C -0.04616(13) 0.92965(19) 0.88377(10) 0.0366(4) Uani 1 1 d .
C5 C -0.03554(12) 0.78596(18) 0.90468(9) 0.0330(3) Uani 1 1 d .
C6 C 0.07190(11) 0.71302(16) 0.93435(9) 0.0302(3) Uani 1 1 d .
H6 H 0.0682 0.6528 0.9831 0.036 Uiso 1 1 calc R
C7 C 0.15498(12) 0.83245(16) 0.95884(9) 0.0299(3) Uani 1 1 d .
C8 C 0.26030(12) 0.80503(16) 1.00384(9) 0.0314(3) Uani 1 1 d .
C9 C 0.39237(12) 0.62149(17) 1.07438(10) 0.0338(3) Uani 1 1 d .
C10 C 0.39918(14) 0.5169(2) 1.13592(11) 0.0473(4) Uani 1 1 d .
H10 H 0.3374 0.4870 1.1537 0.057 Uiso 1 1 calc R
C11 C 0.49683(15) 0.4566(2) 1.17109(13) 0.0552(5) Uani 1 1 d .
H11 H 0.5005 0.3850 1.2119 0.066 Uiso 1 1 calc R
C12 C 0.58891(14) 0.5013(2) 1.14641(13) 0.0519(5) Uani 1 1 d .
H12 H 0.6549 0.4604 1.1703 0.062 Uiso 1 1 calc R
C13 C 0.13833(13) 0.43861(19) 0.73988(11) 0.0398(4) Uani 1 1 d .
C14 C 0.12614(14) 0.58611(19) 0.72645(11) 0.0438(4) Uani 1 1 d .
H14 H 0.1313 0.6269 0.6756 0.053 Uiso 1 1 calc R
C15 C 0.10596(13) 0.67363(17) 0.79023(10) 0.0387(4) Uani 1 1 d .
H15 H 0.0976 0.7746 0.7821 0.046 Uiso 1 1 calc R
C16 C 0.09791(11) 0.61363(16) 0.86609(9) 0.0297(3) Uani 1 1 d .
C17 C 0.58242(13) 0.6070(2) 1.08609(12) 0.0472(5) Uani 1 1 d .
H17 H 0.6448 0.6386 1.0699 0.057 Uiso 1 1 calc R
C18 C 0.48499(12) 0.66714(18) 1.04906(11) 0.0397(4) Uani 1 1 d .
H18 H 0.4815 0.7375 1.0076 0.048 Uiso 1 1 calc R
C19 C 0.30302(14) 1.04408(19) 0.99014(12) 0.0452(4) Uani 1 1 d .
H19 H 0.3553 1.1171 0.9994 0.054 Uiso 1 1 calc R
C20 C 0.13629(13) 0.97635(17) 0.93602(10) 0.0347(4) Uani 1 1 d .
C21 C -0.12991(12) 0.6961(2) 0.89315(9) 0.0370(4) Uani 1 1 d .
C22 C 0.11083(13) 0.46316(17) 0.87677(10) 0.0359(4) Uani 1 1 d .
H22 H 0.1053 0.4211 0.9273 0.043 Uiso 1 1 calc R
C23 C 0.13177(13) 0.37435(18) 0.81363(11) 0.0407(4) Uani 1 1 d .
H23 H 0.1411 0.2734 0.8212 0.049 Uiso 1 1 calc R

loop_
_atom_site_aniso_label
_atom_site_aniso_U_11
_atom_site_aniso_U_22
_atom_site_aniso_U_33
_atom_site_aniso_U_23
_atom_site_aniso_U_13
_atom_site_aniso_U_12
F1 0.0910(9) 0.0527(7) 0.0578(7) -0.0128(5) 0.0241(7) 0.0077(6)
O1 0.0385(7) 0.0365(7) 0.0565(8) 0.0127(5) 0.0018(6) 0.0033(5)
O2 0.0287(6) 0.0618(8) 0.0489(7) 0.0052(6) -0.0029(5) 0.0031(6)
O3 0.0328(6) 0.0510(8) 0.0528(7) 0.0098(6) 0.0024(5) -0.0083(5)
N1 0.0239(6) 0.0338(7) 0.0507(8) 0.0051(6) -0.0018(6) -0.0058(5)
N2 0.0334(7) 0.0337(7) 0.0479(8) 0.0004(6) 0.0055(6) -0.0068(6)
N3 0.0446(8) 0.0347(8) 0.0541(9) 0.0075(7) 0.0070(7) -0.0047(6)
C1 0.0417(11) 0.0940(17) 0.0628(13) 0.0120(12) -0.0093(9) 0.0174(11)
C2 0.0344(9) 0.0643(12) 0.0386(9) 0.0065(8) 0.0013(7) 0.0117(9)
C3 0.0430(10) 0.0496(11) 0.0416(9) 0.0098(8) 0.0049(8) 0.0140(8)
C4 0.0318(8) 0.0431(9) 0.0345(8) 0.0044(7) 0.0058(6) 0.0036(7)
C5 0.0273(8) 0.0419(9) 0.0296(7) 0.0032(6) 0.0048(6) 0.0021(7)
C6 0.0270(7) 0.0321(8) 0.0308(7) 0.0064(6) 0.0038(6) -0.0020(6)
C7 0.0281(7) 0.0322(8) 0.0297(7) 0.0013(6) 0.0059(6) -0.0007(6)
C8 0.0296(8) 0.0323(8) 0.0330(8) -0.0004(6) 0.0077(6) -0.0008(6)
C9 0.0275(8) 0.0310(8) 0.0399(8) -0.0028(7) -0.0005(6) -0.0023(6)
C10 0.0339(9) 0.0539(11) 0.0522(10) 0.0126(9) 0.0040(8) -0.0017(8)
C11 0.0460(11) 0.0555(12) 0.0582(12) 0.0151(10) -0.0043(9) 0.0051(9)
C12 0.0315(9) 0.0471(11) 0.0696(12) -0.0054(10) -0.0083(9) 0.0054(8)
C13 0.0370(9) 0.0394(9) 0.0420(9) -0.0058(7) 0.0055(7) 0.0027(7)
C14 0.0518(11) 0.0439(10) 0.0374(9) 0.0073(7) 0.0128(8) 0.0025(8)
C15 0.0458(10) 0.0295(8) 0.0418(9) 0.0073(7) 0.0110(7) 0.0037(7)
C16 0.0228(7) 0.0305(8) 0.0341(8) 0.0027(6) 0.0011(6) -0.0024(6)
C17 0.0293(9) 0.0387(10) 0.0722(13) -0.0091(9) 0.0068(8) -0.0027(7)
C18 0.0322(8) 0.0338(9) 0.0525(10) -0.0006(7) 0.0068(7) -0.0034(7)
C19 0.0406(10) 0.0359(10) 0.0586(11) 0.0020(8) 0.0085(8) -0.0110(8)
C20 0.0332(8) 0.0346(9) 0.0363(8) 0.0054(6) 0.0067(7) -0.0002(7)
C21 0.0281(8) 0.0508(11) 0.0313(8) 0.0027(7) 0.0036(6) 0.0012(7)
C22 0.0350(8) 0.0341(9) 0.0362(8) 0.0080(7) 0.0013(7) -0.0044(7)
C23 0.0415(9) 0.0277(8) 0.0500(10) 0.0019(7) 0.0023(8) -0.0004(7)

loop_
_atom_type_symbol
_atom_type_description
_atom_type_scat_dispersion_real
_atom_type_scat_dispersion_imag
_atom_type_scat_source
C C 0.0033 0.0016 'International Tables Vol C Tables 4.2.6.8 and 6.1.1.4'
H H 0.0000 0.0000 'International Tables Vol C Tables 4.2.6.8 and 6.1.1.4'
N N 0.0061 0.0033 'International Tables Vol C Tables 4.2.6.8 and 6.1.1.4'
O O 0.0106 0.0060 'International Tables Vol C Tables 4.2.6.8 and 6.1.1.4'
F F 0.0171 0.0103 'International Tables Vol C Tables 4.2.6.8 and 6.1.1.4'

loop_
_geom_angle_atom_site_label_1
_geom_angle_atom_site_label_2
_geom_angle_atom_site_label_3
_geom_angle
C4 O1 C20 117.80(12)
C2 O2 C21 122.63(14)
C8 N1 C9 127.36(13)
C8 N1 H1 116.3
C9 N1 H1 116.3
C19 N2 C8 116.11(14)
C19 N3 C20 113.18(15)
C2 C1 H1A 109.5
C2 C1 H1B 109.5
H1A C1 H1B 109.5
C2 C1 H1C 109.5
H1A C1 H1C 109.5
H1B C1 H1C 109.5
C3 C2 O2 120.60(15)
C3 C2 C1 127.37(19)
O2 C2 C1 112.03(17)
C2 C3 C4 118.79(17)
C2 C3 H3 120.6
C4 C3 H3 120.6
C5 C4 O1 123.48(14)
C5 C4 C3 122.04(16)
O1 C4 C3 114.47(15)
C4 C5 C21 118.56(14)
C4 C5 C6 123.08(14)
C21 C5 C6 118.24(14)
C5 C6 C7 108.11(12)
C5 C6 C16 109.49(12)
C7 C6 C16 112.31(12)
C5 C6 H6 109.0
C7 C6 H6 109.0
C16 C6 H6 109.0
C20 C7 C8 113.98(14)
C20 C7 C6 122.54(13)
C8 C7 C6 123.42(13)
N2 C8 N1 117.58(14)
N2 C8 C7 121.67(14)
N1 C8 C7 120.73(13)
C10 C9 C18 119.49(15)
C10 C9 N1 117.76(14)
C18 C9 N1 122.57(15)
C11 C10 C9 120.32(17)
C11 C10 H10 119.8
C9 C10 H10 119.8
C12 C11 C10 120.54(18)
C12 C11 H11 119.7
C10 C11 H11 119.7
C17 C12 C11 119.17(16)
C17 C12 H12 120.4
C11 C12 H12 120.4
F1 C13 C14 118.45(15)
F1 C13 C23 118.83(15)
C14 C13 C23 122.72(16)
C13 C14 C15 118.36(15)
C13 C14 H14 120.8
C15 C14 H14 120.8
C14 C15 C16 121.14(15)
C14 C15 H15 119.4
C16 C15 H15 119.4
C22 C16 C15 118.38(14)
C22 C16 C6 121.85(13)
C15 C16 C6 119.74(13)
C12 C17 C18 121.20(17)
C12 C17 H17 119.4
C18 C17 H17 119.4
C17 C18 C9 119.26(16)
C17 C18 H18 120.4
C9 C18 H18 120.4
N2 C19 N3 128.62(16)
N2 C19 H19 115.7
N3 C19 H19 115.7
N3 C20 C7 126.36(15)
N3 C20 O1 111.04(14)
C7 C20 O1 122.59(14)
O3 C21 O2 116.71(15)
O3 C21 C5 126.16(15)
O2 C21 C5 117.11(15)
C23 C22 C16 121.09(15)
C23 C22 H22 119.5
C16 C22 H22 119.5
C13 C23 C22 118.30(15)
C13 C23 H23 120.8
C22 C23 H23 120.8

loop_
_geom_bond_atom_site_label_1
_geom_bond_atom_site_label_2
_geom_bond_distance
F1 C13 1.3598(19)
O1 C4 1.359(2)
O1 C20 1.3812(19)
O2 C2 1.368(2)
O2 C21 1.3850(19)
O3 C21 1.209(2)
N1 C8 1.3543(19)
N1 C9 1.4176(19)
N1 H1 0.8600
N2 C19 1.322(2)
N2 C8 1.3401(19)
N3 C19 1.322(2)
N3 C20 1.333(2)
C1 C2 1.489(2)
C1 H1A 0.9600
C1 H1B 0.9600
C1 H1C 0.9600
C2 C3 1.327(3)
C3 C4 1.424(2)
C3 H3 0.9300
C4 C5 1.349(2)
C5 C21 1.431(2)
C5 C6 1.509(2)
C6 C7 1.512(2)
C6 C16 1.527(2)
C6 H6 0.9800
C7 C20 1.367(2)
C7 C8 1.418(2)
C9 C10 1.379(2)
C9 C18 1.386(2)
C10 C11 1.375(2)
C10 H10 0.9300
C11 C12 1.372(3)
C11 H11 0.9300
C12 C17 1.372(3)
C12 H12 0.9300
C13 C14 1.361(2)
C13 C23 1.364(2)
C14 C15 1.380(2)
C14 H14 0.9300
C15 C16 1.384(2)
C15 H15 0.9300
C16 C22 1.383(2)
C17 C18 1.380(2)
C17 H17 0.9300
C18 H18 0.9300
C19 H19 0.9300
C22 C23 1.382(2)
C22 H22 0.9300
C23 H23 0.9300
